data_7220221
loop_
_publ_author_name
'Pilkington, Melanie'
'Wang, Qiang'
'Zecchini, Matteo'
'Wallis, John D.'
'Wu, Yiliang'
'Rawson, Jeremy Michael'

_publ_section_title
;
 A family of unsymmetrical hydroxyl-substituted BEDT-TTF donors:
 syntheses, structures and preliminary thin film studies
;
_journal_name_full 'RSC Adv.'
_journal_paper_doi 10.1039/C5RA04568A
_journal_year 2015
_chemical_formula_moiety 'C15 H16 O2 S8'
_chemical_formula_sum 'C15 H16 O2 S8'
_chemical_formula_weight 484.76
_chemical_name_systematic (4,4-(Bishydroxymethyl)cyclopentan-1,2-dithio)(ethylenedithio)-tetrathiafulvalene
_space_group_IT_number 15
_symmetry_cell_setting monoclinic
_symmetry_space_group_name_Hall '-C 2yc'
_symmetry_space_group_name_H-M 'C 1 2/c 1'
_atom_sites_solution_hydrogens geom
_atom_sites_solution_primary direct
_atom_sites_solution_secondary difmap
_audit_creation_method SHELXL-97
_audit_update_record
;
2015-03-03 deposited with the CCDC.
2015-04-13 downloaded from the CCDC.
;
_cell_angle_alpha 90.00
_cell_angle_beta 103.472(4)
_cell_angle_gamma 90.00
_cell_formula_units_Z 8
_cell_length_a 18.2374(17)
_cell_length_b 6.1992(6)
_cell_length_c 34.267(3)
_cell_measurement_reflns_used 9308
_cell_measurement_temperature 150(2)
_cell_measurement_theta_max 28.29
_cell_measurement_theta_min 2.44
_cell_volume 3767.5(6)
_computing_cell_refinement 'Bruker SMART'
_computing_data_collection 'Bruker SMART'
_computing_data_reduction 'Bruker SAINT'
_computing_structure_refinement 'SHELXL-97 (Sheldrick, 1997)'
_computing_structure_solution 'SHELXS-97 (Sheldrick, 1990)'
_diffrn_ambient_temperature 150(2)
_diffrn_measured_fraction_theta_full 0.997
_diffrn_measured_fraction_theta_max 0.997
_diffrn_measurement_device_type 'CCD area detector'
_diffrn_measurement_method 'phi and omega scans'
_diffrn_radiation_monochromator graphite
_diffrn_radiation_source 'fine-focus sealed tube'
_diffrn_radiation_type MoK\a
_diffrn_radiation_wavelength 0.71073
_diffrn_reflns_av_R_equivalents 0.0461
_diffrn_reflns_av_sigmaI/netI 0.0238
_diffrn_reflns_limit_h_max 21
_diffrn_reflns_limit_h_min -21
_diffrn_reflns_limit_k_max 7
_diffrn_reflns_limit_k_min -7
_diffrn_reflns_limit_l_max 40
_diffrn_reflns_limit_l_min -40
_diffrn_reflns_number 37900
_diffrn_reflns_theta_full 25.00
_diffrn_reflns_theta_max 25.00
_diffrn_reflns_theta_min 2.34
_exptl_absorpt_coefficient_mu 0.956
_exptl_absorpt_correction_T_max 0.75
_exptl_absorpt_correction_T_min 0.66
_exptl_absorpt_correction_type multi-scan
_exptl_absorpt_process_details Bruker-SADABS
_exptl_crystal_colour orange
_exptl_crystal_density_diffrn 1.709
_exptl_crystal_density_method 'not measured'
_exptl_crystal_description plate
_exptl_crystal_F_000 2000
_exptl_crystal_size_max 0.21
_exptl_crystal_size_mid 0.14
_exptl_crystal_size_min 0.02
_refine_diff_density_max 0.669
_refine_diff_density_min -0.566
_refine_diff_density_rms 0.156
_refine_ls_extinction_method none
_refine_ls_goodness_of_fit_ref 1.334
_refine_ls_hydrogen_treatment mixed
_refine_ls_matrix_type full
_refine_ls_number_parameters 232
_refine_ls_number_reflns 3326
_refine_ls_number_restraints 2
_refine_ls_restrained_S_all 1.334
_refine_ls_R_factor_all 0.0816
_refine_ls_R_factor_gt 0.0781
_refine_ls_shift/su_max 0.025
_refine_ls_shift/su_mean 0.001
_refine_ls_structure_factor_coef Fsqd
_refine_ls_weighting_details 'calc w=1/[\s^2^(Fo^2^)+(0.0000P)^2^+131.7439P] where P=(Fo^2^+2Fc^2^)/3'
_refine_ls_weighting_scheme calc
_refine_ls_wR_factor_gt 0.1811
_refine_ls_wR_factor_ref 0.1825
_reflns_number_gt 3152
_reflns_number_total 3326
_reflns_threshold_expression >2sigma(I)
_cod_data_source_file c5ra04568a2.cif
_cod_data_source_block i:\docume~1\struct~1\qwe88b~1\reproc1
_cod_original_sg_symbol_H-M C2/c
_cod_database_code 7220221

loop_
_symmetry_equiv_pos_as_xyz
'x, y, z'
'-x, y, -z+1/2'
'x+1/2, y+1/2, z'
'-x+1/2, y+1/2, -z+1/2'
'-x, -y, -z'
'x, -y, z-1/2'
'-x+1/2, -y+1/2, -z'
'x+1/2, -y+1/2, z-1/2'

loop_
_atom_site_label
_atom_site_type_symbol
_atom_site_fract_x
_atom_site_fract_y
_atom_site_fract_z
_atom_site_U_iso_or_equiv
_atom_site_adp_type
_atom_site_occupancy
_atom_site_symmetry_multiplicity
_atom_site_calc_flag
_atom_site_refinement_flags
S1 S 0.85619(11) 0.3079(4) 0.18809(7) 0.0236(5) Uani 1 1 d .
S2 S 0.79851(11) -0.1916(3) 0.21941(6) 0.0175(4) Uani 1 1 d .
S3 S 0.69399(10) 0.4126(3) 0.16968(6) 0.0155(4) Uani 1 1 d .
S4 S 0.64491(10) -0.0126(3) 0.19248(6) 0.0155(4) Uani 1 1 d .
S5 S 0.52061(10) 0.5308(3) 0.12624(6) 0.0148(4) Uani 1 1 d .
S6 S 0.47342(10) 0.0937(3) 0.14486(6) 0.0167(4) Uani 1 1 d .
S7 S 0.37547(10) 0.6167(3) 0.06576(6) 0.0162(4) Uani 1 1 d .
S8 S 0.32052(10) 0.1416(3) 0.08648(6) 0.0149(4) Uani 1 1 d .
O1 O 0.0844(3) 0.8285(9) 0.03422(16) 0.0177(12) Uani 1 1 d D
O2 O 0.0387(3) 0.2539(9) 0.02501(17) 0.0173(12) Uani 1 1 d D
C1 C 0.9112(4) 0.0701(14) 0.2045(3) 0.0210(18) Uani 1 1 d .
H1A H 0.9079 -0.0271 0.1812 0.025 Uiso 1 1 calc R
H1B H 0.9647 0.1125 0.2142 0.025 Uiso 1 1 calc R
C2 C 0.8866(4) -0.0526(15) 0.2375(3) 0.0241(19) Uani 1 1 d .
H2A H 0.8814 0.0495 0.2589 0.029 Uiso 1 1 calc R
H2B H 0.9261 -0.1589 0.2494 0.029 Uiso 1 1 calc R
C3 C 0.7648(4) 0.2191(13) 0.1870(2) 0.0145(16) Uani 1 1 d .
C4 C 0.7426(4) 0.0241(12) 0.1978(2) 0.0128(15) Uani 1 1 d .
C5 C 0.6189(4) 0.2300(13) 0.1665(2) 0.0138(16) Uani 1 1 d .
C6 C 0.5478(4) 0.2773(12) 0.1478(2) 0.0124(15) Uani 1 1 d .
C7 C 0.4322(4) 0.4385(12) 0.0994(2) 0.0120(15) Uani 1 1 d .
C8 C 0.4105(4) 0.2400(13) 0.1070(2) 0.0162(17) Uani 1 1 d .
C9 C 0.2806(4) 0.5801(12) 0.0757(2) 0.0125(15) Uani 1 1 d .
H9 H 0.2696 0.7073 0.0914 0.015 Uiso 1 1 calc R
C10 C 0.2690(4) 0.3742(11) 0.0984(2) 0.0087(14) Uani 1 1 d .
H10 H 0.2827 0.4014 0.1280 0.010 Uiso 1 1 calc R
C11 C 0.2211(4) 0.5707(13) 0.0362(2) 0.0141(16) Uani 1 1 d .
H11A H 0.2373 0.4747 0.0167 0.017 Uiso 1 1 calc R
H11B H 0.2109 0.7162 0.0243 0.017 Uiso 1 1 calc R
C12 C 0.1836(4) 0.3272(13) 0.0844(2) 0.0140(16) Uani 1 1 d .
H12A H 0.1584 0.3538 0.1066 0.017 Uiso 1 1 calc R
H12B H 0.1755 0.1745 0.0760 0.017 Uiso 1 1 calc R
C13 C 0.1503(4) 0.4787(12) 0.0484(2) 0.0111(15) Uani 1 1 d .
C14 C 0.1070(4) 0.6604(13) 0.0628(2) 0.0153(16) Uani 1 1 d .
H14A H 0.0615 0.5992 0.0697 0.018 Uiso 1 1 calc R
H14B H 0.1389 0.7228 0.0875 0.018 Uiso 1 1 calc R
C15 C 0.1009(4) 0.3585(13) 0.0132(2) 0.0150(16) Uani 1 1 d .
H15A H 0.0812 0.4611 -0.0089 0.018 Uiso 1 1 calc R
H15B H 0.1316 0.2490 0.0032 0.018 Uiso 1 1 calc R
H2 H 0.051(5) 0.124(7) 0.037(3) 0.025 Uiso 1 1 d D
H1 H 0.053(4) 0.803(16) 0.0103(13) 0.025 Uiso 1 1 d D

loop_
_atom_site_aniso_label
_atom_site_aniso_U_11
_atom_site_aniso_U_22
_atom_site_aniso_U_33
_atom_site_aniso_U_23
_atom_site_aniso_U_13
_atom_site_aniso_U_12
S1 0.0117(9) 0.0208(11) 0.0395(13) 0.0112(10) 0.0087(9) -0.0005(8)
S2 0.0127(9) 0.0108(10) 0.0264(11) 0.0030(8) -0.0009(8) 0.0002(8)
S3 0.0102(9) 0.0107(9) 0.0241(10) 0.0035(8) 0.0008(7) -0.0026(7)
S4 0.0104(9) 0.0131(10) 0.0215(10) 0.0039(8) 0.0008(7) -0.0024(8)
S5 0.0087(9) 0.0096(9) 0.0255(10) 0.0023(8) 0.0028(8) -0.0014(7)
S6 0.0083(8) 0.0115(10) 0.0295(11) 0.0068(8) 0.0028(8) -0.0007(7)
S7 0.0109(9) 0.0150(10) 0.0232(10) 0.0077(8) 0.0050(8) 0.0011(8)
S8 0.0098(9) 0.0075(9) 0.0258(10) -0.0012(8) 0.0007(8) -0.0011(7)
O1 0.017(3) 0.014(3) 0.019(3) 0.001(2) -0.001(2) 0.005(2)
O2 0.012(3) 0.010(3) 0.027(3) -0.002(2) -0.001(2) -0.001(2)
C1 0.007(3) 0.028(5) 0.028(5) 0.001(4) 0.004(3) 0.005(3)
C2 0.015(4) 0.028(5) 0.026(5) 0.006(4) -0.001(3) 0.002(4)
C3 0.011(4) 0.017(4) 0.017(4) 0.002(3) 0.006(3) -0.002(3)
C4 0.015(4) 0.009(4) 0.016(4) -0.003(3) 0.006(3) 0.001(3)
C5 0.013(4) 0.014(4) 0.014(4) 0.005(3) 0.003(3) -0.003(3)
C6 0.016(4) 0.009(4) 0.014(4) 0.001(3) 0.005(3) 0.001(3)
C7 0.008(3) 0.011(4) 0.018(4) 0.001(3) 0.004(3) 0.003(3)
C8 0.011(4) 0.010(4) 0.026(4) 0.000(3) -0.001(3) 0.001(3)
C9 0.010(3) 0.009(4) 0.019(4) -0.001(3) 0.005(3) -0.001(3)
C10 0.007(3) 0.004(3) 0.016(4) -0.001(3) 0.005(3) -0.001(3)
C11 0.012(4) 0.013(4) 0.018(4) 0.001(3) 0.006(3) 0.000(3)
C12 0.013(4) 0.014(4) 0.014(4) 0.006(3) 0.001(3) 0.003(3)
C13 0.011(4) 0.007(4) 0.014(4) 0.002(3) 0.001(3) 0.000(3)
C14 0.017(4) 0.011(4) 0.018(4) 0.001(3) 0.004(3) 0.002(3)
C15 0.014(4) 0.016(4) 0.014(4) 0.000(3) 0.000(3) 0.003(3)

loop_
_atom_type_symbol
_atom_type_description
_atom_type_scat_dispersion_real
_atom_type_scat_dispersion_imag
_atom_type_scat_source
C C 0.0033 0.0016 'International Tables Vol C Tables 4.2.6.8 and 6.1.1.4'
H H 0.0000 0.0000 'International Tables Vol C Tables 4.2.6.8 and 6.1.1.4'
O O 0.0106 0.0060 'International Tables Vol C Tables 4.2.6.8 and 6.1.1.4'
S S 0.1246 0.1234 'International Tables Vol C Tables 4.2.6.8 and 6.1.1.4'

loop_
_geom_angle_atom_site_label_1
_geom_angle_atom_site_label_2
_geom_angle_atom_site_label_3
_geom_angle
C3 S1 C1 102.0(4)
C4 S2 C2 99.6(4)
C3 S3 C5 94.7(4)
C5 S4 C4 95.1(4)
C6 S5 C7 93.6(4)
C6 S6 C8 94.0(4)
C7 S7 C9 103.6(3)
C8 S8 C10 96.9(3)
C2 C1 S1 113.9(6)
C1 C2 S2 112.3(6)
C4 C3 S1 128.3(6)
C4 C3 S3 117.2(6)
S1 C3 S3 114.4(4)
C3 C4 S2 128.4(6)
C3 C4 S4 116.5(6)
S2 C4 S4 115.0(4)
C6 C5 S4 123.2(6)
C6 C5 S3 122.8(6)
S4 C5 S3 113.8(4)
C5 C6 S5 123.0(6)
C5 C6 S6 122.3(6)
S5 C6 S6 114.7(4)
C8 C7 S5 118.4(6)
C8 C7 S7 123.5(6)
S5 C7 S7 118.0(4)
C7 C8 S8 122.7(6)
C7 C8 S6 116.3(6)
S8 C8 S6 120.4(5)
C11 C9 C10 105.3(6)
C11 C9 S7 110.1(5)
C10 C9 S7 116.1(5)
C9 C10 C12 104.3(6)
C9 C10 S8 113.9(5)
C12 C10 S8 108.4(5)
C9 C11 C13 103.9(6)
C10 C12 C13 108.2(6)
C15 C13 C14 111.3(6)
C15 C13 C12 112.4(6)
C14 C13 C12 109.0(6)
C15 C13 C11 110.0(6)
C14 C13 C11 110.0(6)
C12 C13 C11 103.8(6)
O1 C14 C13 114.1(6)
O2 C15 C13 110.9(6)

loop_
_geom_bond_atom_site_label_1
_geom_bond_atom_site_label_2
_geom_bond_distance
S1 C3 1.747(7)
S1 C1 1.798(8)
S2 C4 1.738(8)
S2 C2 1.801(9)
S3 C3 1.761(8)
S3 C5 1.761(8)
S4 C5 1.757(8)
S4 C4 1.764(8)
S5 C6 1.757(8)
S5 C7 1.755(7)
S6 C6 1.756(8)
S6 C8 1.770(8)
S7 C7 1.750(8)
S7 C9 1.853(7)
S8 C8 1.738(8)
S8 C10 1.819(7)
O1 C14 1.423(9)
O2 C15 1.443(9)
C1 C2 1.514(12)
C3 C4 1.354(11)
C5 C6 1.338(11)
C7 C8 1.337(11)
C9 C11 1.527(10)
C9 C10 1.536(10)
C10 C12 1.547(10)
C11 C13 1.555(10)
C12 C13 1.557(10)
C13 C15 1.520(10)
C13 C14 1.522(10)
